data_1531192
loop_
_publ_author_name
'Bless, P.W.'
'von Dreele, R.B.'
'Kostiner, E.'
'Hughes, R.E.'

_publ_section_title
;
 Anion and Cation Defect in Magnesium Fluorogermanate
;
_journal_name_full 'Journal of Solid State Chemistry'
_journal_page_first 262
_journal_page_last 268
_journal_volume 4
_journal_year 1972
_chemical_formula_sum 'F15.04 Ge7.55 Mg28 O32'
_chemical_name_systematic 'Mg28 Ge7.55 O32 F15.04'
_space_group_IT_number 55
_symmetry_space_group_name_Hall '-P 2 2ab'
_symmetry_space_group_name_H-M 'P b a m'
_cell_angle_alpha 90
_cell_angle_beta 90
_cell_angle_gamma 90
_cell_formula_units_Z 1
_cell_length_a 14.343
_cell_length_b 10.196
_cell_length_c 5.9075
_cell_volume 863.920
_citation_journal_id_ASTM JSSCBI
_cod_data_source_file Bless_JSSCBI_1972_357.cif
_cod_data_source_block F15.04Ge7.55Mg28O32
_cod_original_cell_volume 863.92
_cod_database_code 1531192

loop_
_symmetry_equiv_pos_as_xyz
x,y,z
-x,-y,z
x+1/2,-y+1/2,-z
-x+1/2,y+1/2,-z
-x,-y,-z
x,y,-z
-x-1/2,y-1/2,z
x-1/2,-y-1/2,z

loop_
_atom_site_label
_atom_site_type_symbol
_atom_site_fract_x
_atom_site_fract_y
_atom_site_fract_z
_atom_site_occupancy
_atom_site_U_iso_or_equiv
O4 O-2 0.4119 0.3303 0.5 1 0.0
F3 F-1 0.2497 0.2509 0.2586 0.95 0.0
Ge2 Ge+3 0.1254 0.5006 0 1 0.0
Mg4 Mg+2 0.323 0.1521 0.5 1 0.0
Mg2 Mg+2 0 0 0.5 1 0.0
O5 O-2 0.0762 0.0778 0.2241 1 0.0
O1 O-2 0.0843 0.3363 0 1 0.0
O6 O-2 0.4136 0.0809 0.2499 1 0.0
Mg1 Mg+2 0 0.5 0.5 1 0.0
O2 O-2 0.422 0.3491 0 1 0.0
Mg6 Mg+2 0.3297 0.4176 0.2477 1 0.0
O3 O-2 0.2502 0.0024 0 1 0.0
Mg5 Mg+2 -0.0036 0.2524 0.2428 1 0.0
Ge3 Ge+3 0.186 0.3266 0.5 0.388 0.0
Ge1 Ge+3 0 0 0 1 0.0
F2 F-1 0.2467 -0.0087 0.5 0.97 0.0
Mg3 Mg+2 0.1751 0.1777 0 1 0.0
F1 F-1 0.0651 0.3309 0.5 0.89 0.0
